data_4317381
loop_
_publ_author_name
'Jonathan H. Melman'
'Christa Rohde'
'Thomas J. Emge'
'John G. Brennan'

_publ_contact_author_address
; 
 Department of Chemistry 
 Rutgers, The State University of New Jersey
 610 Taylor Road
 Piscataway, New Jersey  08854-8087  U.S.A. 
;
_publ_contact_author_email bren@rutchem.rutgers.edu
_publ_contact_author_name 'J. G. Brennan'
_publ_section_title
;
 Trivalent Lanthanide Compounds with Fluorinated Thiolate Ligands: Ln-F
 Dative Interactions Vary with Ln and Solvent
;
_journal_name_full 'Inorganic Chemistry'
_journal_page_first 28
_journal_page_last 33
_journal_paper_doi 10.1021/ic0104813
_journal_volume 41
_journal_year 2002
_chemical_formula_sum 'C30 H24 F15 Ho O3 S3'
_chemical_formula_weight 978.60
_space_group_IT_number 14
_symmetry_cell_setting monoclinic
_symmetry_space_group_name_Hall '-P 2yn'
_symmetry_space_group_name_H-M 'P 1 21/n 1'
_atom_sites_solution_hydrogens geom
_atom_sites_solution_primary direct
_atom_sites_solution_secondary difmap
_audit_creation_method SHELXL-97
_cell_angle_alpha 90.00(3)
_cell_angle_beta 97.71(3)
_cell_angle_gamma 90.00(4)
_cell_formula_units_Z 4
_cell_length_a 12.004(5)
_cell_length_b 22.247(11)
_cell_length_c 12.697(4)
_cell_measurement_reflns_used 25
_cell_measurement_temperature 153(5)
_cell_measurement_theta_max 18.3
_cell_measurement_theta_min 15.7
_cell_volume 3360(2)
_computing_cell_refinement CAD4
_computing_data_collection CAD4
_computing_data_reduction 'local program'
_computing_molecular_graphics 'XPMA/ZORTEP (Zsolnai, 1997)'
_computing_structure_refinement 'SHELXL-97 (Sheldrick, 1997)'
_computing_structure_solution 'SHELXS-97 (Sheldrick, 1990)'
_diffrn_ambient_temperature 153(5)
_diffrn_measured_fraction_theta_full 0.990
_diffrn_measured_fraction_theta_max 0.990
_diffrn_measurement_device_type 'Nonius CAD4 diffractometer'
_diffrn_measurement_method '\q-\w scans'
_diffrn_radiation_monochromator graphite
_diffrn_radiation_source 'fine-focus sealed tube'
_diffrn_radiation_type MoK\a
_diffrn_radiation_wavelength 0.71070
_diffrn_reflns_av_R_equivalents 0.0183
_diffrn_reflns_av_sigmaI/netI 0.0185
_diffrn_reflns_limit_h_max 14
_diffrn_reflns_limit_h_min 0
_diffrn_reflns_limit_k_max 26
_diffrn_reflns_limit_k_min -4
_diffrn_reflns_limit_l_max 14
_diffrn_reflns_limit_l_min -15
_diffrn_reflns_number 6524
_diffrn_reflns_theta_full 25.04
_diffrn_reflns_theta_max 25.04
_diffrn_reflns_theta_min 2.19
_diffrn_standards_decay_% 1
_diffrn_standards_interval_time 60
_diffrn_standards_number 3
_exptl_absorpt_coefficient_mu 2.658
_exptl_absorpt_correction_T_max 0.6430
_exptl_absorpt_correction_T_min 0.5337
_exptl_absorpt_correction_type numerical
_exptl_absorpt_process_details SHELX-76
_exptl_crystal_colour yellow
_exptl_crystal_density_diffrn 1.934
_exptl_crystal_density_method 'not measured'
_exptl_crystal_description lathe
_exptl_crystal_F_000 1912
_exptl_crystal_size_max 0.33
_exptl_crystal_size_mid 0.20
_exptl_crystal_size_min 0.17
_refine_diff_density_max 0.752
_refine_diff_density_min -0.469
_refine_diff_density_rms 0.074
_refine_ls_extinction_coef 0.00091(8)
_refine_ls_extinction_expression Fc^*^=kFc[1+0.001xFc^2^\l^3^/sin(2\q)]^-1/4^
_refine_ls_extinction_method SHELXL
_refine_ls_goodness_of_fit_ref 1.005
_refine_ls_hydrogen_treatment mixed
_refine_ls_matrix_type full
_refine_ls_number_parameters 470
_refine_ls_number_reflns 5888
_refine_ls_number_restraints 0
_refine_ls_restrained_S_all 1.005
_refine_ls_R_factor_all 0.0309
_refine_ls_R_factor_gt 0.0235
_refine_ls_shift/su_max 0.002
_refine_ls_shift/su_mean 0.000
_refine_ls_structure_factor_coef Fsqd
_refine_ls_weighting_details 'calc w=1/[\s^2^(Fo^2^)+(0.0250P)^2^+6.0000P] where P=(Fo^2^+2Fc^2^)/3'
_refine_ls_weighting_scheme calc
_refine_ls_wR_factor_gt 0.0541
_refine_ls_wR_factor_ref 0.0560
_reflns_number_gt 5216
_reflns_number_total 5888
_reflns_threshold_expression >2sigma(I)
_cod_data_source_file ic0104813_3.cif
_cod_data_source_block hosc6f5
_cod_depositor_comments
;
The following automatic conversions were performed:

'_symmetry_cell_setting' value 'Monoclinic' changed to 'monoclinic'
according to the built-in table from CIF Core dictionary named
'cif_core.dic' version 2.4.1 from 2010-06-29.

Automatic conversion script
Id: cif_fix_values 1646 2011-03-28 12:23:43Z adriana 
;
_cod_database_code 4317381

loop_
_symmetry_equiv_pos_as_xyz
'x, y, z'
'x+1/2, -y+1/2, z+1/2'
'-x, -y, -z'
'-x-1/2, y-1/2, -z-1/2'

loop_
_atom_site_label
_atom_site_type_symbol
_atom_site_fract_x
_atom_site_fract_y
_atom_site_fract_z
_atom_site_U_iso_or_equiv
_atom_site_adp_type
_atom_site_occupancy
_atom_site_symmetry_multiplicity
_atom_site_calc_flag
_atom_site_refinement_flags
_atom_site_disorder_assembly
_atom_site_disorder_group
Ho1 Ho 0.557345(11) 0.178550(6) 0.759894(10) 0.02102(6) Uani 1 1 d . . .
S1 S 0.59992(7) 0.07669(4) 0.65310(6) 0.03241(19) Uani 1 1 d . . .
C1 C 0.6486(3) 0.02386(14) 0.7498(3) 0.0291(7) Uani 1 1 d . . .
C2 C 0.6734(3) 0.03859(14) 0.8560(3) 0.0294(7) Uani 1 1 d . . .
C3 C 0.7170(3) 0.00016(16) 0.9358(3) 0.0359(8) Uani 1 1 d . . .
C4 C 0.7375(3) -0.05839(16) 0.9089(3) 0.0434(9) Uani 1 1 d . . .
C5 C 0.7127(3) -0.07606(15) 0.8048(4) 0.0460(10) Uani 1 1 d . . .
C6 C 0.6692(3) -0.03648(16) 0.7276(3) 0.0404(9) Uani 1 1 d . . .
F1 F 0.65103(16) 0.09635(8) 0.88495(14) 0.0311(4) Uani 1 1 d . . .
F2 F 0.73992(19) 0.01904(10) 1.03606(17) 0.0475(5) Uani 1 1 d . . .
F3 F 0.7786(2) -0.09843(10) 0.9837(2) 0.0623(7) Uani 1 1 d . . .
F4 F 0.7321(2) -0.13369(9) 0.7788(2) 0.0666(8) Uani 1 1 d . . .
F5 F 0.6446(2) -0.05693(10) 0.62760(19) 0.0572(7) Uani 1 1 d . . .
S2 S 0.33016(7) 0.16600(4) 0.72902(7) 0.03122(18) Uani 1 1 d . . .
C7 C 0.3100(3) 0.09075(14) 0.6886(2) 0.0268(7) Uani 1 1 d . . .
C8 C 0.3518(3) 0.04236(16) 0.7509(3) 0.0311(7) Uani 1 1 d . . .
C9 C 0.3357(3) -0.01629(16) 0.7185(3) 0.0373(8) Uani 1 1 d . . .
C10 C 0.2749(3) -0.02896(16) 0.6211(3) 0.0378(8) Uani 1 1 d . . .
C11 C 0.2325(3) 0.01735(17) 0.5567(3) 0.0353(8) Uani 1 1 d . . .
C12 C 0.2506(3) 0.07574(15) 0.5908(3) 0.0304(7) Uani 1 1 d . . .
F6 F 0.41361(17) 0.05279(10) 0.84610(15) 0.0416(5) Uani 1 1 d . . .
F7 F 0.3786(2) -0.06218(10) 0.7806(2) 0.0548(6) Uani 1 1 d . . .
F8 F 0.2563(2) -0.08643(10) 0.5900(2) 0.0557(6) Uani 1 1 d . . .
F9 F 0.17253(18) 0.00581(11) 0.46198(17) 0.0498(6) Uani 1 1 d . . .
F10 F 0.20876(16) 0.11986(9) 0.52398(15) 0.0387(5) Uani 1 1 d . . .
S3 S 0.76868(7) 0.22414(4) 0.79003(6) 0.02692(17) Uani 1 1 d . . .
C13 C 0.8545(3) 0.16129(14) 0.7761(2) 0.0254(7) Uani 1 1 d . . .
C14 C 0.8990(3) 0.12627(16) 0.8614(3) 0.0327(8) Uani 1 1 d . . .
C15 C 0.9696(3) 0.07842(17) 0.8520(3) 0.0438(9) Uani 1 1 d . . .
C16 C 1.0001(3) 0.06428(15) 0.7539(4) 0.0429(9) Uani 1 1 d . . .
C17 C 0.9595(3) 0.09825(16) 0.6677(3) 0.0361(8) Uani 1 1 d . . .
C18 C 0.8872(3) 0.14508(14) 0.6787(3) 0.0294(7) Uani 1 1 d . . .
F11 F 0.87250(17) 0.13878(11) 0.95898(15) 0.0457(5) Uani 1 1 d . . .
F12 F 1.0079(2) 0.04547(12) 0.9375(2) 0.0699(8) Uani 1 1 d . . .
F13 F 1.0700(2) 0.01804(10) 0.7445(2) 0.0682(8) Uani 1 1 d . . .
F14 F 0.98991(19) 0.08562(11) 0.57182(19) 0.0534(6) Uani 1 1 d . . .
F15 F 0.84930(18) 0.17654(9) 0.59055(15) 0.0389(5) Uani 1 1 d . . .
O1 O 0.54258(19) 0.21022(10) 0.58270(16) 0.0307(5) Uani 1 1 d . . .
C19 C 0.4657(3) 0.18418(17) 0.4953(3) 0.0388(8) Uani 1 1 d . . .
H19A H 0.3944 0.2071 0.4836 0.047 Uiso 1 1 calc R . .
H19B H 0.4486 0.1418 0.5106 0.047 Uiso 1 1 calc R . .
C20 C 0.5275(3) 0.1885(2) 0.4002(3) 0.0488(10) Uani 1 1 d . . .
H20A H 0.5617 0.1493 0.3861 0.059 Uiso 1 1 calc R . .
H20B H 0.4755 0.2005 0.3364 0.059 Uiso 1 1 calc R . .
C21 C 0.6165(5) 0.2352(2) 0.4268(3) 0.0695(15) Uani 1 1 d . . .
H21A H 0.6917 0.2178 0.4229 0.083 Uiso 1 1 calc R . .
H21B H 0.6046 0.2691 0.3761 0.083 Uiso 1 1 calc R . .
C22 C 0.6084(3) 0.25625(18) 0.5362(3) 0.0417(9) Uani 1 1 d . . .
H22A H 0.6841 0.2601 0.5776 0.050 Uiso 1 1 calc R . .
H22B H 0.5701 0.2957 0.5349 0.050 Uiso 1 1 calc R . .
O2 O 0.50400(18) 0.28099(10) 0.76963(17) 0.0293(5) Uani 1 1 d . . .
C23 C 0.4121(3) 0.31152(16) 0.7053(3) 0.0450(10) Uani 1 1 d . . .
H23A H 0.3407 0.3055 0.7351 0.054 Uiso 1 1 calc R . .
H23B H 0.4028 0.2963 0.6314 0.054 Uiso 1 1 calc R . .
C24 C 0.4439(5) 0.37537(19) 0.7087(4) 0.0747(17) Uani 1 1 d . . .
H24A H 0.3761 0.4011 0.6995 0.090 Uiso 1 1 calc R . .
H24B H 0.4897 0.3847 0.6515 0.090 Uiso 1 1 calc R . .
C25 C 0.5095(3) 0.38565(17) 0.8136(3) 0.0465(9) Uani 1 1 d . . .
H25A H 0.4611 0.4016 0.8643 0.056 Uiso 1 1 calc R . .
H25B H 0.5714 0.4144 0.8083 0.056 Uiso 1 1 calc R . .
C26 C 0.5556(3) 0.32412(14) 0.8486(3) 0.0332(8) Uani 1 1 d . . .
H26A H 0.6384 0.3235 0.8517 0.040 Uiso 1 1 calc R . .
H26B H 0.5362 0.3141 0.9199 0.040 Uiso 1 1 calc R . .
O3 O 0.54617(17) 0.19324(10) 0.94343(15) 0.0248(5) Uani 1 1 d . . .
C27 C 0.6402(3) 0.20195(18) 1.0298(2) 0.0345(8) Uani 1 1 d . . .
H27A H 0.6938 0.2323 1.0097 0.041 Uiso 1 1 calc R . .
H27B H 0.6809 0.1638 1.0470 0.041 Uiso 1 1 calc R . .
C28 C 0.5843(3) 0.22349(17) 1.1229(3) 0.0359(8) Uani 1 1 d . . .
H28A H 0.6294 0.2126 1.1913 0.043 Uiso 1 1 calc R . .
H28B H 0.5731 0.2676 1.1203 0.043 Uiso 1 1 calc R . .
C29 C 0.4733(3) 0.19068(16) 1.1078(3) 0.0336(8) Uani 1 1 d . . .
H29A H 0.4821 0.1485 1.1325 0.040 Uiso 1 1 calc R . .
H29B H 0.4173 0.2110 1.1460 0.040 Uiso 1 1 calc R . .
C30 C 0.4404(3) 0.19383(17) 0.9891(3) 0.0324(8) Uani 1 1 d . . .
H30A H 0.3932 0.1589 0.9637 0.039 Uiso 1 1 calc R . .
H30B H 0.3977 0.2311 0.9692 0.039 Uiso 1 1 calc R . .

loop_
_atom_site_aniso_label
_atom_site_aniso_U_11
_atom_site_aniso_U_22
_atom_site_aniso_U_33
_atom_site_aniso_U_23
_atom_site_aniso_U_13
_atom_site_aniso_U_12
Ho1 0.02366(9) 0.02287(9) 0.01599(8) -0.00079(6) 0.00068(5) -0.00137(6)
S1 0.0379(5) 0.0337(4) 0.0264(4) -0.0075(3) 0.0073(3) -0.0028(4)
C1 0.0276(17) 0.0257(16) 0.0362(18) -0.0053(14) 0.0119(14) -0.0046(13)
C2 0.0294(17) 0.0197(15) 0.0404(19) -0.0013(14) 0.0094(14) -0.0012(13)
C3 0.0335(19) 0.0300(18) 0.045(2) 0.0041(16) 0.0066(16) -0.0004(14)
C4 0.038(2) 0.0256(18) 0.069(3) 0.0170(18) 0.0166(19) 0.0042(15)
C5 0.048(2) 0.0196(17) 0.078(3) -0.0048(18) 0.035(2) -0.0024(16)
C6 0.045(2) 0.0298(18) 0.051(2) -0.0095(17) 0.0230(18) -0.0086(16)
F1 0.0423(11) 0.0227(9) 0.0273(10) -0.0033(8) 0.0002(8) 0.0034(8)
F2 0.0570(14) 0.0434(12) 0.0396(12) 0.0100(10) -0.0025(10) -0.0017(10)
F3 0.0577(15) 0.0364(13) 0.0943(19) 0.0286(13) 0.0152(14) 0.0075(11)
F4 0.0787(18) 0.0223(11) 0.109(2) -0.0059(12) 0.0494(16) 0.0035(11)
F5 0.0826(18) 0.0379(12) 0.0574(15) -0.0249(11) 0.0327(13) -0.0139(12)
S2 0.0268(4) 0.0315(4) 0.0341(4) -0.0045(4) -0.0006(3) -0.0019(3)
C7 0.0224(15) 0.0301(17) 0.0280(16) 0.0001(13) 0.0034(13) -0.0034(13)
C8 0.0238(16) 0.0400(19) 0.0288(17) 0.0007(15) 0.0005(13) 0.0002(14)
C9 0.0352(19) 0.0326(18) 0.046(2) 0.0080(16) 0.0131(16) 0.0042(15)
C10 0.0313(18) 0.0315(19) 0.052(2) -0.0108(17) 0.0104(16) -0.0050(15)
C11 0.0254(17) 0.043(2) 0.0371(19) -0.0107(16) 0.0033(14) -0.0084(15)
C12 0.0246(16) 0.0342(18) 0.0315(17) 0.0011(14) 0.0009(13) -0.0038(14)
F6 0.0400(12) 0.0512(13) 0.0311(10) 0.0067(9) -0.0044(9) 0.0022(10)
F7 0.0565(14) 0.0403(12) 0.0678(16) 0.0166(11) 0.0090(12) 0.0145(11)
F8 0.0544(14) 0.0334(12) 0.0809(18) -0.0168(12) 0.0150(13) -0.0034(10)
F9 0.0459(13) 0.0565(14) 0.0441(12) -0.0189(11) -0.0044(10) -0.0142(11)
F10 0.0360(11) 0.0421(11) 0.0342(11) 0.0038(9) -0.0087(8) -0.0037(9)
S3 0.0257(4) 0.0265(4) 0.0284(4) -0.0026(3) 0.0030(3) -0.0023(3)
C13 0.0228(16) 0.0257(15) 0.0275(16) -0.0012(13) 0.0029(13) -0.0042(13)
C14 0.0264(17) 0.041(2) 0.0306(17) 0.0092(15) 0.0049(14) -0.0031(15)
C15 0.0304(19) 0.038(2) 0.063(3) 0.0249(19) 0.0054(18) 0.0012(16)
C16 0.0278(19) 0.0243(17) 0.080(3) 0.0051(18) 0.0189(18) 0.0026(15)
C17 0.0319(18) 0.0309(18) 0.049(2) -0.0099(16) 0.0204(16) -0.0094(15)
C18 0.0312(17) 0.0287(17) 0.0293(17) -0.0011(14) 0.0071(14) -0.0088(14)
F11 0.0414(12) 0.0702(15) 0.0246(10) 0.0131(10) 0.0014(9) 0.0006(11)
F12 0.0501(14) 0.0702(17) 0.0894(19) 0.0562(16) 0.0099(13) 0.0135(13)
F13 0.0468(14) 0.0314(12) 0.132(3) 0.0070(14) 0.0336(15) 0.0104(10)
F14 0.0502(13) 0.0538(14) 0.0624(15) -0.0240(12) 0.0307(12) -0.0095(11)
F15 0.0475(12) 0.0457(12) 0.0240(10) 0.0027(9) 0.0072(9) -0.0042(10)
O1 0.0373(13) 0.0351(13) 0.0180(10) 0.0028(9) -0.0024(9) -0.0059(10)
C19 0.046(2) 0.047(2) 0.0196(16) 0.0004(15) -0.0079(15) -0.0027(17)
C20 0.042(2) 0.075(3) 0.0280(19) -0.0130(19) 0.0002(16) 0.014(2)
C21 0.110(4) 0.072(3) 0.032(2) -0.003(2) 0.029(2) -0.023(3)
C22 0.049(2) 0.047(2) 0.0285(18) 0.0112(16) 0.0037(16) -0.0093(18)
O2 0.0317(12) 0.0258(11) 0.0278(11) -0.0006(9) -0.0059(9) 0.0019(9)
C23 0.040(2) 0.032(2) 0.057(2) 0.0039(17) -0.0174(18) 0.0090(16)
C24 0.121(4) 0.032(2) 0.057(3) -0.007(2) -0.040(3) 0.021(2)
C25 0.049(2) 0.032(2) 0.056(2) -0.0025(18) -0.0014(19) 0.0052(17)
C26 0.044(2) 0.0237(16) 0.0301(18) -0.0028(14) -0.0011(15) -0.0013(15)
O3 0.0239(11) 0.0331(12) 0.0170(10) -0.0006(9) 0.0011(8) 0.0027(9)
C27 0.0263(17) 0.058(2) 0.0183(15) -0.0052(15) -0.0008(13) 0.0015(16)
C28 0.0332(18) 0.052(2) 0.0226(16) -0.0087(15) 0.0041(14) 0.0029(16)
C29 0.0385(19) 0.041(2) 0.0231(16) 0.0017(14) 0.0095(14) 0.0032(16)
C30 0.0252(17) 0.047(2) 0.0267(17) -0.0026(15) 0.0084(13) -0.0003(15)

loop_
_atom_type_symbol
_atom_type_description
_atom_type_scat_dispersion_real
_atom_type_scat_dispersion_imag
_atom_type_scat_source
C C 0.0033 0.0016 'International Tables Vol C Tables 4.2.6.8 and 6.1.1.4'
H H 0.0000 0.0000 'International Tables Vol C Tables 4.2.6.8 and 6.1.1.4'
O O 0.0106 0.0060 'International Tables Vol C Tables 4.2.6.8 and 6.1.1.4'
F F 0.0171 0.0103 'International Tables Vol C Tables 4.2.6.8 and 6.1.1.4'
S S 0.1246 0.1234 'International Tables Vol C Tables 4.2.6.8 and 6.1.1.4'
Ho Ho -0.2175 4.6783 'International Tables Vol C Tables 4.2.6.8 and 6.1.1.4'

loop_
_geom_angle_atom_site_label_1
_geom_angle_atom_site_label_2
_geom_angle_atom_site_label_3
_geom_angle
_geom_angle_site_symmetry_1
_geom_angle_site_symmetry_3
_geom_angle_publ_flag
O1 Ho1 O3 153.45(8) . . ?
O1 Ho1 O2 77.00(8) . . ?
O3 Ho1 O2 76.45(8) . . ?
O1 Ho1 F1 140.85(7) . . ?
O3 Ho1 F1 64.58(7) . . ?
O2 Ho1 F1 138.31(7) . . ?
O1 Ho1 S3 88.38(7) . . ?
O3 Ho1 S3 89.14(6) . . ?
O2 Ho1 S3 83.54(7) . . ?
F1 Ho1 S3 81.71(6) . . ?
O1 Ho1 S2 86.97(7) . . ?
O3 Ho1 S2 88.16(6) . . ?
O2 Ho1 S2 80.42(7) . . ?
F1 Ho1 S2 111.24(6) . . ?
S3 Ho1 S2 163.92(3) . . ?
O1 Ho1 S1 76.53(7) . . ?
O3 Ho1 S1 129.94(6) . . ?
O2 Ho1 S1 153.39(6) . . ?
F1 Ho1 S1 67.74(5) . . ?
S3 Ho1 S1 98.45(4) . . ?
S2 Ho1 S1 95.42(5) . . ?
C1 S1 Ho1 106.14(11) . . ?
C2 C1 C6 113.8(3) . . ?
C2 C1 S1 122.4(2) . . ?
C6 C1 S1 123.8(3) . . ?
F1 C2 C3 117.0(3) . . ?
F1 C2 C1 117.3(3) . . ?
C3 C2 C1 125.7(3) . . ?
F2 C3 C2 121.1(3) . . ?
F2 C3 C4 120.9(3) . . ?
C2 C3 C4 118.0(4) . . ?
F3 C4 C5 120.1(3) . . ?
F3 C4 C3 120.8(4) . . ?
C5 C4 C3 119.1(3) . . ?
F4 C5 C6 119.8(4) . . ?
F4 C5 C4 118.9(4) . . ?
C6 C5 C4 121.2(3) . . ?
F5 C6 C5 118.3(3) . . ?
F5 C6 C1 119.5(4) . . ?
C5 C6 C1 122.2(4) . . ?
C2 F1 Ho1 125.72(18) . . ?
C7 S2 Ho1 103.67(11) . . ?
C12 C7 C8 115.2(3) . . ?
C12 C7 S2 121.6(3) . . ?
C8 C7 S2 123.1(2) . . ?
F6 C8 C9 118.0(3) . . ?
F6 C8 C7 119.3(3) . . ?
C9 C8 C7 122.7(3) . . ?
F7 C9 C8 121.1(3) . . ?
F7 C9 C10 119.0(3) . . ?
C8 C9 C10 119.9(3) . . ?
F8 C10 C11 120.4(3) . . ?
F8 C10 C9 120.2(3) . . ?
C11 C10 C9 119.4(3) . . ?
F9 C11 C10 120.2(3) . . ?
F9 C11 C12 120.3(3) . . ?
C10 C11 C12 119.5(3) . . ?
F10 C12 C11 117.3(3) . . ?
F10 C12 C7 119.4(3) . . ?
C11 C12 C7 123.3(3) . . ?
C13 S3 Ho1 103.76(11) . . ?
C14 C13 C18 115.1(3) . . ?
C14 C13 S3 122.6(3) . . ?
C18 C13 S3 122.2(2) . . ?
F11 C14 C15 117.6(3) . . ?
F11 C14 C13 119.3(3) . . ?
C15 C14 C13 123.1(3) . . ?
F12 C15 C14 120.1(4) . . ?
F12 C15 C16 120.2(4) . . ?
C14 C15 C16 119.7(3) . . ?
F13 C16 C17 120.8(4) . . ?
F13 C16 C15 120.0(4) . . ?
C17 C16 C15 119.2(3) . . ?
F14 C17 C16 119.9(3) . . ?
F14 C17 C18 120.1(3) . . ?
C16 C17 C18 120.0(3) . . ?
F15 C18 C17 117.1(3) . . ?
F15 C18 C13 120.0(3) . . ?
C17 C18 C13 122.9(3) . . ?
C19 O1 C22 106.9(2) . . ?
C19 O1 Ho1 124.58(19) . . ?
C22 O1 Ho1 128.46(19) . . ?
O1 C19 C20 104.7(3) . . ?
C21 C20 C19 106.1(3) . . ?
C22 C21 C20 107.2(3) . . ?
O1 C22 C21 105.3(3) . . ?
C23 O2 C26 107.4(2) . . ?
C23 O2 Ho1 127.6(2) . . ?
C26 O2 Ho1 124.91(18) . . ?
O2 C23 C24 105.1(3) . . ?
C23 C24 C25 106.4(4) . . ?
C24 C25 C26 104.7(3) . . ?
O2 C26 C25 106.6(3) . . ?
C30 O3 C27 108.7(2) . . ?
C30 O3 Ho1 123.77(17) . . ?
C27 O3 Ho1 127.48(17) . . ?
O3 C27 C28 104.3(3) . . ?
C29 C28 C27 102.9(3) . . ?
C30 C29 C28 102.3(3) . . ?
O3 C30 C29 105.7(3) . . ?

loop_
_geom_bond_atom_site_label_1
_geom_bond_atom_site_label_2
_geom_bond_distance
_geom_bond_site_symmetry_2
_geom_bond_publ_flag
Ho1 O1 2.341(2) . ?
Ho1 O3 2.375(2) . ?
Ho1 O2 2.375(2) . ?
Ho1 F1 2.579(2) . ?
Ho1 S3 2.7111(14) . ?
Ho1 S2 2.7169(14) . ?
Ho1 S1 2.7241(14) . ?
S1 C1 1.743(4) . ?
C1 C2 1.381(5) . ?
C1 C6 1.400(5) . ?
C2 F1 1.373(4) . ?
C2 C3 1.374(5) . ?
C3 F2 1.334(4) . ?
C3 C4 1.377(5) . ?
C4 F3 1.346(4) . ?
C4 C5 1.374(6) . ?
C5 F4 1.352(4) . ?
C5 C6 1.368(6) . ?
C6 F5 1.344(4) . ?
S2 C7 1.758(3) . ?
C7 C12 1.388(4) . ?
C7 C8 1.389(5) . ?
C8 F6 1.351(4) . ?
C8 C9 1.374(5) . ?
C9 F7 1.349(4) . ?
C9 C10 1.378(5) . ?
C10 F8 1.348(4) . ?
C10 C11 1.370(5) . ?
C11 F9 1.341(4) . ?
C11 C12 1.377(5) . ?
C12 F10 1.349(4) . ?
S3 C13 1.759(3) . ?
C13 C14 1.382(5) . ?
C13 C18 1.394(4) . ?
C14 F11 1.349(4) . ?
C14 C15 1.376(5) . ?
C15 F12 1.340(4) . ?
C15 C16 1.381(6) . ?
C16 F13 1.343(4) . ?
C16 C17 1.365(5) . ?
C17 F14 1.346(4) . ?
C17 C18 1.376(5) . ?
C18 F15 1.347(4) . ?
O1 C19 1.464(4) . ?
O1 C22 1.465(4) . ?
C19 C20 1.503(5) . ?
C20 C21 1.496(6) . ?
C21 C22 1.482(5) . ?
O2 C23 1.450(4) . ?
O2 C26 1.464(4) . ?
C23 C24 1.470(6) . ?
C24 C25 1.471(6) . ?
C25 C26 1.520(5) . ?
O3 C30 1.465(4) . ?
O3 C27 1.477(4) . ?
C27 C28 1.513(4) . ?
C28 C29 1.509(5) . ?
C29 C30 1.507(4) . ?

loop_
_geom_torsion_atom_site_label_1
_geom_torsion_atom_site_label_2
_geom_torsion_atom_site_label_3
_geom_torsion_atom_site_label_4
_geom_torsion
_geom_torsion_site_symmetry_1
_geom_torsion_site_symmetry_2
_geom_torsion_site_symmetry_3
_geom_torsion_site_symmetry_4
_geom_torsion_publ_flag
O1 Ho1 S1 C1 169.81(13) . . . . ?
O3 Ho1 S1 C1 -12.47(13) . . . . ?
O2 Ho1 S1 C1 175.97(16) . . . . ?
F1 Ho1 S1 C1 6.14(12) . . . . ?
S3 Ho1 S1 C1 83.53(12) . . . . ?
S2 Ho1 S1 C1 -104.62(12) . . . . ?
Ho1 S1 C1 C2 -8.5(3) . . . . ?
Ho1 S1 C1 C6 173.3(3) . . . . ?
C6 C1 C2 F1 -177.3(3) . . . . ?
S1 C1 C2 F1 4.4(4) . . . . ?
C6 C1 C2 C3 1.6(5) . . . . ?
S1 C1 C2 C3 -176.7(3) . . . . ?
F1 C2 C3 F2 -2.2(5) . . . . ?
C1 C2 C3 F2 178.9(3) . . . . ?
F1 C2 C3 C4 178.4(3) . . . . ?
C1 C2 C3 C4 -0.5(5) . . . . ?
F2 C3 C4 F3 1.6(5) . . . . ?
C2 C3 C4 F3 -179.0(3) . . . . ?
F2 C3 C4 C5 180.0(3) . . . . ?
C2 C3 C4 C5 -0.7(5) . . . . ?
F3 C4 C5 F4 -1.2(5) . . . . ?
C3 C4 C5 F4 -179.5(3) . . . . ?
F3 C4 C5 C6 178.9(3) . . . . ?
C3 C4 C5 C6 0.6(6) . . . . ?
F4 C5 C6 F5 1.4(5) . . . . ?
C4 C5 C6 F5 -178.7(3) . . . . ?
F4 C5 C6 C1 -179.3(3) . . . . ?
C4 C5 C6 C1 0.6(6) . . . . ?
C2 C1 C6 F5 177.6(3) . . . . ?
S1 C1 C6 F5 -4.0(5) . . . . ?
C2 C1 C6 C5 -1.7(5) . . . . ?
S1 C1 C6 C5 176.7(3) . . . . ?
C3 C2 F1 Ho1 -175.7(2) . . . . ?
C1 C2 F1 Ho1 3.3(4) . . . . ?
O1 Ho1 F1 C2 -31.8(3) . . . . ?
O3 Ho1 F1 C2 158.2(2) . . . . ?
O2 Ho1 F1 C2 -179.3(2) . . . . ?
S3 Ho1 F1 C2 -108.8(2) . . . . ?
S2 Ho1 F1 C2 81.1(2) . . . . ?
S1 Ho1 F1 C2 -6.1(2) . . . . ?
O1 Ho1 S2 C7 91.72(13) . . . . ?
O3 Ho1 S2 C7 -114.39(12) . . . . ?
O2 Ho1 S2 C7 169.04(12) . . . . ?
F1 Ho1 S2 C7 -52.63(12) . . . . ?
S3 Ho1 S2 C7 165.13(13) . . . . ?
S1 Ho1 S2 C7 15.56(11) . . . . ?
Ho1 S2 C7 C12 -120.1(3) . . . . ?
Ho1 S2 C7 C8 59.6(3) . . . . ?
C12 C7 C8 F6 178.0(3) . . . . ?
S2 C7 C8 F6 -1.7(4) . . . . ?
C12 C7 C8 C9 -0.1(5) . . . . ?
S2 C7 C8 C9 -179.9(3) . . . . ?
F6 C8 C9 F7 1.0(5) . . . . ?
C7 C8 C9 F7 179.2(3) . . . . ?
F6 C8 C9 C10 -178.8(3) . . . . ?
C7 C8 C9 C10 -0.7(5) . . . . ?
F7 C9 C10 F8 1.8(5) . . . . ?
C8 C9 C10 F8 -178.3(3) . . . . ?
F7 C9 C10 C11 -178.9(3) . . . . ?
C8 C9 C10 C11 1.0(5) . . . . ?
F8 C10 C11 F9 -0.3(5) . . . . ?
C9 C10 C11 F9 -179.6(3) . . . . ?
F8 C10 C11 C12 178.8(3) . . . . ?
C9 C10 C11 C12 -0.5(5) . . . . ?
F9 C11 C12 F10 -2.0(5) . . . . ?
C10 C11 C12 F10 179.0(3) . . . . ?
F9 C11 C12 C7 178.7(3) . . . . ?
C10 C11 C12 C7 -0.3(5) . . . . ?
C8 C7 C12 F10 -178.6(3) . . . . ?
S2 C7 C12 F10 1.1(4) . . . . ?
C8 C7 C12 C11 0.6(5) . . . . ?
S2 C7 C12 C11 -179.6(3) . . . . ?
O1 Ho1 S3 C13 -97.05(13) . . . . ?
O3 Ho1 S3 C13 109.38(12) . . . . ?
O2 Ho1 S3 C13 -174.15(12) . . . . ?
F1 Ho1 S3 C13 44.95(12) . . . . ?
S2 Ho1 S3 C13 -170.27(13) . . . . ?
S1 Ho1 S3 C13 -20.93(11) . . . . ?
Ho1 S3 C13 C14 -92.0(3) . . . . ?
Ho1 S3 C13 C18 91.4(3) . . . . ?
C18 C13 C14 F11 179.7(3) . . . . ?
S3 C13 C14 F11 2.9(4) . . . . ?
C18 C13 C14 C15 -0.7(5) . . . . ?
S3 C13 C14 C15 -177.5(3) . . . . ?
F11 C14 C15 F12 1.1(5) . . . . ?
C13 C14 C15 F12 -178.5(3) . . . . ?
F11 C14 C15 C16 -179.3(3) . . . . ?
C13 C14 C15 C16 1.1(5) . . . . ?
F12 C15 C16 F13 -1.2(5) . . . . ?
C14 C15 C16 F13 179.2(3) . . . . ?
F12 C15 C16 C17 179.6(3) . . . . ?
C14 C15 C16 C17 0.0(5) . . . . ?
F13 C16 C17 F14 -0.2(5) . . . . ?
C15 C16 C17 F14 179.0(3) . . . . ?
F13 C16 C17 C18 179.4(3) . . . . ?
C15 C16 C17 C18 -1.5(5) . . . . ?
F14 C17 C18 F15 0.2(5) . . . . ?
C16 C17 C18 F15 -179.4(3) . . . . ?
F14 C17 C18 C13 -178.5(3) . . . . ?
C16 C17 C18 C13 1.9(5) . . . . ?
C14 C13 C18 F15 -179.5(3) . . . . ?
S3 C13 C18 F15 -2.6(4) . . . . ?
C14 C13 C18 C17 -0.8(5) . . . . ?
S3 C13 C18 C17 176.0(3) . . . . ?
O3 Ho1 O1 C19 -118.8(3) . . . . ?
O2 Ho1 O1 C19 -119.9(3) . . . . ?
F1 Ho1 O1 C19 81.6(3) . . . . ?
S3 Ho1 O1 C19 156.4(2) . . . . ?
S2 Ho1 O1 C19 -39.0(2) . . . . ?
S1 Ho1 O1 C19 57.3(2) . . . . ?
O3 Ho1 O1 C22 64.1(3) . . . . ?
O2 Ho1 O1 C22 63.0(3) . . . . ?
F1 Ho1 O1 C22 -95.5(3) . . . . ?
S3 Ho1 O1 C22 -20.7(3) . . . . ?
S2 Ho1 O1 C22 143.9(3) . . . . ?
S1 Ho1 O1 C22 -119.8(3) . . . . ?
C22 O1 C19 C20 31.0(4) . . . . ?
Ho1 O1 C19 C20 -146.7(2) . . . . ?
O1 C19 C20 C21 -19.6(4) . . . . ?
C19 C20 C21 C22 1.5(5) . . . . ?
C19 O1 C22 C21 -30.2(4) . . . . ?
Ho1 O1 C22 C21 147.3(3) . . . . ?
C20 C21 C22 O1 17.3(5) . . . . ?
O1 Ho1 O2 C23 49.8(3) . . . . ?
O3 Ho1 O2 C23 -129.7(3) . . . . ?
F1 Ho1 O2 C23 -150.6(3) . . . . ?
S3 Ho1 O2 C23 139.6(3) . . . . ?
S2 Ho1 O2 C23 -39.3(3) . . . . ?
S1 Ho1 O2 C23 43.7(3) . . . . ?
O1 Ho1 O2 C26 -134.5(2) . . . . ?
O3 Ho1 O2 C26 46.0(2) . . . . ?
F1 Ho1 O2 C26 25.1(3) . . . . ?
S3 Ho1 O2 C26 -44.7(2) . . . . ?
S2 Ho1 O2 C26 136.4(2) . . . . ?
S1 Ho1 O2 C26 -140.6(2) . . . . ?
C26 O2 C23 C24 27.7(4) . . . . ?
Ho1 O2 C23 C24 -156.0(3) . . . . ?
O2 C23 C24 C25 -32.1(5) . . . . ?
C23 C24 C25 C26 23.6(5) . . . . ?
C23 O2 C26 C25 -13.0(4) . . . . ?
Ho1 O2 C26 C25 170.6(2) . . . . ?
C24 C25 C26 O2 -6.7(5) . . . . ?
O1 Ho1 O3 C30 78.0(3) . . . . ?
O2 Ho1 O3 C30 79.1(2) . . . . ?
F1 Ho1 O3 C30 -116.1(2) . . . . ?
S3 Ho1 O3 C30 162.6(2) . . . . ?
S2 Ho1 O3 C30 -1.5(2) . . . . ?
S1 Ho1 O3 C30 -97.0(2) . . . . ?
O1 Ho1 O3 C27 -103.3(3) . . . . ?
O2 Ho1 O3 C27 -102.2(3) . . . . ?
F1 Ho1 O3 C27 62.6(2) . . . . ?
S3 Ho1 O3 C27 -18.6(3) . . . . ?
S2 Ho1 O3 C27 177.2(3) . . . . ?
S1 Ho1 O3 C27 81.7(3) . . . . ?
C30 O3 C27 C28 -14.1(4) . . . . ?
Ho1 O3 C27 C28 167.0(2) . . . . ?
O3 C27 C28 C29 33.6(4) . . . . ?
C27 C28 C29 C30 -40.0(4) . . . . ?
C27 O3 C30 C29 -11.1(4) . . . . ?
Ho1 O3 C30 C29 167.9(2) . . . . ?
C28 C29 C30 O3 31.7(3) . . . . ?
